data_4130532
loop_
_publ_author_name
'Pinalli, Roberta'
'Brancatelli, Giovanna'
'Pedrini, Alessandro'
'Menozzi, Daniela'
'Hern\'andez, Daniel'
'Ballester, Pablo'
'Geremia, Silvano'
'Dalcanale, Enrico'

_publ_section_title
;
 The Origin of Selectivity in the Complexation of N-Methyl Amino Acids by
 Tetraphosphonate Cavitands.
;
_journal_issue 27
_journal_name_full 'Journal of the American Chemical Society'
_journal_page_first 8569
_journal_page_last 8580
_journal_paper_doi 10.1021/jacs.6b04372
_journal_volume 138
_journal_year 2016
_chemical_absolute_configuration rmad
_chemical_formula_moiety '2(C36 H36 O12 P4), 2(C5 H9 N O2), 5.2(C2 H3 F3 O)'
_chemical_formula_sum 'C92.4 H105.6 F15.6 N2 O33.2 P8'
_chemical_formula_weight 2319.58
_space_group_IT_number 1
_space_group_name_Hall 'P 1'
_space_group_name_H-M_alt 'P 1'
_symmetry_cell_setting triclinic
_symmetry_Int_Tables_number 1
_symmetry_space_group_name_Hall 'P 1'
_symmetry_space_group_name_H-M 'P 1'
_atom_sites_solution_hydrogens geom
_audit_creation_date 2015-05-11T18:08:00-00:00
_audit_creation_method 'WinGX routine CIF_UPDATE'
_cell_angle_alpha 91.797(2)
_cell_angle_beta 109.34(3)
_cell_angle_gamma 109.77(2)
_cell_formula_units_Z 1
_cell_length_a 13.3860(10)
_cell_length_b 13.874(2)
_cell_length_c 17.4010(10)
_cell_measurement_temperature 100(2)
_cell_measurement_theta_max 29.991
_cell_measurement_theta_min 6.704
_cell_measurement_wavelength 0.7
_cell_volume 2831.9(9)
_computing_data_collection 'Elettra XRD1 Data Collection SW'
_computing_molecular_graphics Pymol
_computing_publication_material 'SHELXL-2013 (Sheldrick, 2013)'
_computing_structure_refinement 'SHELXL-2013 (Sheldrick, 2013)'
_computing_structure_solution 'SIR2011, updated version of SIR2008 (Burla et al., 2007)'
_diffrn_ambient_temperature 100(2)
_diffrn_measured_fraction_theta_full 0.917
_diffrn_measured_fraction_theta_max 0.895
_diffrn_measurement_device_type 'Dectris Pilatus 2M'
_diffrn_measurement_method 'CCD rotation images, thick slices'
_diffrn_radiation_monochromator Si111
_diffrn_radiation_source 'Elettra Synchrotron, Trieste (Italy)'
_diffrn_radiation_wavelength 0.7
_diffrn_reflns_av_unetI/netI 0.0744
_diffrn_reflns_Laue_measured_fraction_full 0.917
_diffrn_reflns_Laue_measured_fraction_max 0.895
_diffrn_reflns_number 30609
_diffrn_reflns_point_group_measured_fraction_full 0.91
_diffrn_reflns_point_group_measured_fraction_max 0.886
_diffrn_reflns_theta_full 24.835
_diffrn_reflns_theta_max 29.991
_diffrn_reflns_theta_min 6.704
_exptl_absorpt_coefficient_mu 0.21
_exptl_absorpt_correction_type none
_exptl_crystal_colour colorless
_exptl_crystal_density_diffrn 1.347
_exptl_crystal_description rod-like
_exptl_crystal_F_000 1187
_exptl_crystal_size_max 0.25
_exptl_crystal_size_mid 0.14
_exptl_crystal_size_min 0.1
_refine_diff_density_max 1.17
_refine_diff_density_min -0.881
_refine_diff_density_rms 0.089
_refine_ls_abs_structure_details
;
 Flack x determined using 13517 quotients [(I+)-(I-)]/[(I+)+(I-)]
 (Parsons, Flack and Wagner, Acta Cryst. B69 (2013) 249-259).
;
_refine_ls_abs_structure_Flack 0.042(19)
_refine_ls_extinction_coef 0.026(5)
_refine_ls_extinction_expression Fc^*^=kFc[1+0.001xFc^2^\l^3^/sin(2\q)]^-1/4^
_refine_ls_extinction_method 'SHELXL-2014/7 (Sheldrick 2014'
_refine_ls_goodness_of_fit_ref 1.033
_refine_ls_hydrogen_treatment constr
_refine_ls_matrix_type full
_refine_ls_number_parameters 1453
_refine_ls_number_reflns 30609
_refine_ls_number_restraints 36
_refine_ls_restrained_S_all 1.035
_refine_ls_R_factor_all 0.0877
_refine_ls_R_factor_gt 0.0849
_refine_ls_shift/su_max 0.036
_refine_ls_shift/su_mean 0.001
_refine_ls_structure_factor_coef Fsqd
_refine_ls_weighting_details 'w=1/[\s^2^(Fo^2^)+(0.1509P)^2^+1.8905P] where P=(Fo^2^+2Fc^2^)/3'
_refine_ls_weighting_scheme calc
_refine_ls_wR_factor_gt 0.2358
_refine_ls_wR_factor_ref 0.2399
_reflns_Friedel_coverage 0.981
_reflns_Friedel_fraction_full 0.902
_reflns_Friedel_fraction_max 0.878
_reflns_number_gt 29195
_reflns_number_total 30609
_reflns_threshold_expression 'I > 2\s(I)'
_cod_data_source_file ja6b04372_si_007.cif
_cod_data_source_block L_PRO
_cod_original_cell_volume 2831.9(8)
_cod_database_code 4130532
_shelx_estimated_absorpt_t_min 0.949
_shelx_estimated_absorpt_t_max 0.979

loop_
_symmetry_equiv_pos_as_xyz
'x, y, z'

loop_
_atom_site_label
_atom_site_type_symbol
_atom_site_fract_x
_atom_site_fract_y
_atom_site_fract_z
_atom_site_U_iso_or_equiv
_atom_site_adp_type
_atom_site_occupancy
_atom_site_site_symmetry_order
_atom_site_calc_flag
_atom_site_refinement_flags_posn
_atom_site_refinement_flags_adp
_atom_site_refinement_flags_occupancy
_atom_site_disorder_assembly
_atom_site_disorder_group
C1A C 0.1405(5) 0.7136(5) 0.3084(4) 0.0473(12) Uani 1 1 d . . . . .
C1B C 0.0798(5) 0.6916(5) 0.3613(4) 0.0469(12) Uani 1 1 d . . . . .
C1C C 0.0702(4) 0.6064(5) 0.4023(4) 0.0423(11) Uani 1 1 d . . . . .
C1D C 0.1254(4) 0.5431(4) 0.3916(4) 0.0432(12) Uani 1 1 d . . . . .
H1D H 0.1208 0.4855 0.4202 0.052 Uiso 1 1 calc R U . . .
C1E C 0.1883(4) 0.5602(4) 0.3400(3) 0.0406(11) Uani 1 1 d . . . . .
C1F C 0.1960(4) 0.6467(5) 0.3016(3) 0.0437(12) Uani 1 1 d . . . . .
C1G C 0.1467(6) 0.8050(6) 0.2631(5) 0.0566(15) Uani 1 1 d . . . . .
H1G1 H 0.193 0.8074 0.2292 0.085 Uiso 0.4 1 calc R U P A 1
H1G2 H 0.0696 0.7979 0.2274 0.085 Uiso 0.4 1 calc R U P A 1
H1G3 H 0.1814 0.8693 0.303 0.085 Uiso 0.4 1 calc R U P A 1
H1G4 H 0.193 0.8074 0.2292 0.085 Uiso 0.6 1 calc R U P B 2
H1G5 H 0.0696 0.7979 0.2274 0.085 Uiso 0.6 1 calc R U P B 2
H1G6 H 0.1814 0.8693 0.303 0.085 Uiso 0.6 1 calc R U P B 2
C1I C 0.2443(5) 0.4870(4) 0.3272(4) 0.0436(11) Uani 1 1 d . . . . .
H1I1 H 0.2448 0.4844 0.2705 0.052 Uiso 1 1 calc R U . . .
H1I2 H 0.1992 0.4165 0.3331 0.052 Uiso 1 1 calc R U . . .
C2A C 0.1860(6) 0.8095(5) 0.6452(5) 0.0483(14) Uani 1 1 d . . . . .
C2B C 0.2479(5) 0.7578(4) 0.6990(4) 0.0405(10) Uani 1 1 d . . . . .
C2C C 0.2298(4) 0.6536(4) 0.6802(3) 0.0345(9) Uani 1 1 d . . . . .
C2D C 0.1501(4) 0.6007(4) 0.6035(4) 0.0383(10) Uani 1 1 d . . . . .
H2D H 0.1377 0.5299 0.5893 0.046 Uiso 1 1 calc R U . . .
C2E C 0.0873(4) 0.6463(4) 0.5464(4) 0.0423(11) Uani 1 1 d . . . . .
C2F C 0.1063(5) 0.7503(5) 0.5694(4) 0.0456(12) Uani 1 1 d . . . . .
C2G C 0.2078(8) 0.9216(6) 0.6704(6) 0.0616(19) Uani 1 1 d . . . . .
H2G1 H 0.2004 0.9306 0.724 0.092 Uiso 1 1 calc R U . . .
H2G2 H 0.1523 0.9426 0.629 0.092 Uiso 1 1 calc R U . . .
H2G3 H 0.285 0.9647 0.6745 0.092 Uiso 1 1 calc R U . . .
C2H C -0.0405(7) 0.9045(8) 0.4095(7) 0.075(3) Uani 1 1 d . . . . .
H2H1 H -0.0247 0.9596 0.4534 0.112 Uiso 1 1 calc R U . . .
H2H2 H -0.1165 0.8518 0.3978 0.112 Uiso 1 1 calc R U . . .
H2H3 H -0.0375 0.9341 0.3595 0.112 Uiso 1 1 calc R U . . .
C2I C 0.0069(4) 0.5868(5) 0.4611(4) 0.0453(12) Uani 1 1 d . . . . .
H2I1 H -0.0228 0.5116 0.4634 0.054 Uiso 1 1 calc R U . . .
H2I2 H -0.0584 0.6097 0.4417 0.054 Uiso 1 1 calc R U . . .
C3A C 0.6133(4) 0.7144(4) 0.7654(3) 0.0317(8) Uani 1 1 d . . . . .
C3B C 0.6127(3) 0.6383(3) 0.7103(3) 0.0301(8) Uani 1 1 d . . . . .
C3G C 0.7190(5) 0.8046(5) 0.8152(3) 0.0453(12) Uani 1 1 d . . . . .
H3G1 H 0.7861 0.7891 0.8179 0.068 Uiso 1 1 calc R U . . .
H3G2 H 0.7198 0.8174 0.8711 0.068 Uiso 1 1 calc R U . . .
H3G3 H 0.7202 0.8665 0.7892 0.068 Uiso 1 1 calc R U . . .
C3E C 0.4087(4) 0.6148(4) 0.7301(3) 0.0312(8) Uani 1 1 d . . . . .
C3F C 0.5081(4) 0.6991(4) 0.7720(3) 0.0347(9) Uani 1 1 d . . . . .
C3C C 0.5165(3) 0.5524(3) 0.6662(3) 0.0293(8) Uani 1 1 d . . . . .
C3D C 0.4153(3) 0.5413(3) 0.6766(3) 0.0321(8) Uani 1 1 d . . . . .
H3D H 0.3486 0.4827 0.6467 0.039 Uiso 1 1 calc R U . . .
C3H C 0.2974(4) 0.6015(4) 0.7407(4) 0.0383(10) Uani 1 1 d . . . . .
H3H1 H 0.3133 0.6317 0.7978 0.046 Uiso 1 1 calc R U . . .
H3H2 H 0.2512 0.5266 0.7323 0.046 Uiso 1 1 calc R U . . .
C4A C 0.5670(4) 0.6224(4) 0.4283(3) 0.0357(9) Uani 1 1 d . . . . .
C4B C 0.4565(5) 0.5898(4) 0.3742(3) 0.0366(9) Uani 1 1 d . . . . .
C4C C 0.3653(5) 0.5196(4) 0.3883(3) 0.0386(10) Uani 1 1 d . . . . .
C4D C 0.3876(4) 0.4809(4) 0.4628(3) 0.0367(9) Uani 1 1 d . . . . .
C4E C 0.4974(4) 0.5114(3) 0.5213(3) 0.0346(9) Uani 1 1 d . . . . .
C4F C 0.5859(4) 0.5814(3) 0.5020(3) 0.0342(9) Uani 1 1 d . . . . .
C4G C 0.6639(5) 0.6990(4) 0.4115(4) 0.0426(11) Uani 1 1 d . . . . .
H4G1 H 0.6752 0.7694 0.4332 0.064 Uiso 1 1 calc R U . . .
H4G2 H 0.6466 0.6925 0.3518 0.064 Uiso 1 1 calc R U . . .
H4G3 H 0.7335 0.6852 0.4384 0.064 Uiso 1 1 calc R U . . .
C4H C 0.9022(5) 0.7124(6) 0.6665(5) 0.0568(16) Uani 1 1 d . . . . .
H4H1 H 0.9351 0.7458 0.6271 0.085 Uiso 1 1 calc R U . . .
H4H2 H 0.909 0.6444 0.6699 0.085 Uiso 1 1 calc R U . . .
H4H3 H 0.9431 0.756 0.721 0.085 Uiso 1 1 calc R U . . .
C4I C 0.5194(4) 0.4748(3) 0.6040(4) 0.0354(9) Uani 1 1 d . . . . .
H4I1 H 0.5948 0.4682 0.6233 0.042 Uiso 1 1 calc R U . . .
H4I2 H 0.4606 0.4058 0.5986 0.042 Uiso 1 1 calc R U . . .
C5A C 0.4195(5) 0.4517(4) 0.1519(4) 0.0419(11) Uani 1 1 d . . . . .
C5B C 0.5332(5) 0.4911(4) 0.2076(3) 0.0404(11) Uani 1 1 d . . . . .
C5C C 0.6204(5) 0.5645(4) 0.1897(3) 0.0379(10) Uani 1 1 d . . . . .
C5D C 0.5929(5) 0.5984(3) 0.1139(3) 0.0374(10) Uani 1 1 d . . . . .
H5D H 0.6517 0.6479 0.1009 0.045 Uiso 1 1 calc R U . . .
C5E C 0.4826(5) 0.5626(4) 0.0567(4) 0.0390(10) Uani 1 1 d . . . . .
C5F C 0.3986(5) 0.4887(4) 0.0783(4) 0.0413(11) Uani 1 1 d . . . . .
C5G C 0.3264(6) 0.3726(5) 0.1720(5) 0.0530(15) Uani 1 1 d . . . . .
H5G1 H 0.2549 0.384 0.1469 0.079 Uiso 1 1 calc R U . . .
H5G2 H 0.3469 0.3798 0.232 0.079 Uiso 1 1 calc R U . . .
H5G3 H 0.3167 0.3027 0.1503 0.079 Uiso 1 1 calc R U . . .
C5H C 0.5988(8) 0.3537(6) 0.4054(5) 0.0619(19) Uani 1 1 d . . . . .
H5H1 H 0.518 0.3277 0.3984 0.093 Uiso 1 1 calc R U . . .
H5H2 H 0.6392 0.4189 0.4445 0.093 Uiso 1 1 calc R U . . .
H5H3 H 0.6318 0.3023 0.4266 0.093 Uiso 1 1 calc R U . . .
C5I C 0.7413(5) 0.6036(4) 0.2482(3) 0.0416(11) Uani 1 1 d . . . . .
H5I1 H 0.7428 0.6092 0.3055 0.05 Uiso 1 1 calc R U . . .
H5I2 H 0.7817 0.6739 0.2391 0.05 Uiso 1 1 calc R U . . .
C6A C 0.3807(4) 0.3592(4) -0.1835(3) 0.0340(9) Uani 1 1 d . . . . .
C6B C 0.3753(3) 0.4315(4) -0.1299(3) 0.0325(8) Uani 1 1 d . . . . .
C6C C 0.4672(4) 0.5219(3) -0.0860(3) 0.0322(8) Uani 1 1 d . . . . .
C6D C 0.5702(3) 0.5388(3) -0.0967(3) 0.0279(7) Uani 1 1 d . . . . .
H6D H 0.6343 0.5994 -0.0668 0.033 Uiso 1 1 calc R U . . .
C6E C 0.5824(3) 0.4703(3) -0.1494(3) 0.0269(7) Uani 1 1 d . . . . .
C6F C 0.4865(3) 0.3810(3) -0.1918(3) 0.0275(7) Uani 1 1 d . . . . .
C6G C 0.2805(4) 0.2631(5) -0.2292(4) 0.0482(13) Uani 1 1 d . . . . .
H6G1 H 0.2888 0.2388 -0.2794 0.072 Uiso 1 1 calc R U . . .
H6G2 H 0.2107 0.2783 -0.2441 0.072 Uiso 1 1 calc R U . . .
H6G3 H 0.2761 0.2091 -0.1941 0.072 Uiso 1 1 calc R U . . .
C6H C 0.0849(6) 0.3510(8) -0.0892(6) 0.069(2) Uani 1 1 d . . . . .
H6H1 H 0.0418 0.2956 -0.1371 0.103 Uiso 1 1 calc R U . . .
H6H2 H 0.0778 0.4162 -0.1051 0.103 Uiso 1 1 calc R U . . .
H6H3 H 0.0547 0.333 -0.0453 0.103 Uiso 1 1 calc R U . . .
C6I C 0.4581(5) 0.5964(4) -0.0257(4) 0.0392(10) Uani 1 1 d . . . . .
H6I1 H 0.513 0.6672 -0.0211 0.047 Uiso 1 1 calc R U . . .
H6I2 H 0.3804 0.598 -0.0459 0.047 Uiso 1 1 calc R U . . .
C7A C 0.8138(3) 0.2851(3) -0.0684(3) 0.0294(8) Uani 1 1 d . . . . .
C7B C 0.7524(3) 0.3354(3) -0.1217(3) 0.0281(7) Uani 1 1 d . . . . .
C7C C 0.7648(3) 0.4381(3) -0.1018(3) 0.0282(7) Uani 1 1 d . . . . .
C7D C 0.8434(3) 0.4925(3) -0.0252(3) 0.0300(8) Uani 1 1 d . . . . .
H7D H 0.8539 0.5628 -0.0106 0.036 Uiso 1 1 calc R U . . .
C7E C 0.9078(3) 0.4467(3) 0.0311(3) 0.0298(8) Uani 1 1 d . . . . .
C7F C 0.8901(3) 0.3439(3) 0.0077(3) 0.0309(8) Uani 1 1 d . . . . .
C7G C 0.7981(4) 0.1745(4) -0.0928(4) 0.0411(11) Uani 1 1 d . . . . .
H7G1 H 0.8515 0.1732 -0.1198 0.062 Uiso 1 1 calc R U . . .
H7G2 H 0.7198 0.1369 -0.1311 0.062 Uiso 1 1 calc R U . . .
H7G3 H 0.8128 0.1414 -0.0435 0.062 Uiso 1 1 calc R U . . .
C7H C 0.5015(6) 0.1488(5) -0.3195(4) 0.0522(14) Uani 1 1 d . . . . .
H7H1 H 0.507 0.0811 -0.3105 0.078 Uiso 1 1 calc R U . . .
H7H2 H 0.5513 0.1832 -0.3489 0.078 Uiso 1 1 calc R U . . .
H7H3 H 0.4226 0.1391 -0.3523 0.078 Uiso 1 1 calc R U . . .
C7I C 0.6947(3) 0.4894(3) -0.1601(3) 0.0285(7) Uani 1 1 d . . . . .
H7I1 H 0.7384 0.5651 -0.1501 0.034 Uiso 1 1 calc R U . . .
H7I2 H 0.68 0.4622 -0.2177 0.034 Uiso 1 1 calc R U . . .
C8A C 0.8556(5) 0.3813(4) 0.2700(3) 0.0378(10) Uani 1 1 d . . . . .
C8B C 0.9158(4) 0.4046(3) 0.2175(3) 0.0341(9) Uani 1 1 d . . . . .
C8C C 0.9236(4) 0.4886(4) 0.1754(3) 0.0346(9) Uani 1 1 d . . . . .
C8D C 0.8662(4) 0.5514(3) 0.1860(3) 0.0345(9) Uani 1 1 d . . . . .
H8D H 0.8693 0.6084 0.1568 0.041 Uiso 1 1 calc R U . . .
C8E C 0.8037(4) 0.5338(3) 0.2384(3) 0.0362(9) Uani 1 1 d . . . . .
C8F C 0.8012(5) 0.4483(4) 0.2797(3) 0.0386(10) Uani 1 1 d . . . . .
C8G C 0.8534(5) 0.2930(4) 0.3182(4) 0.0466(12) Uani 1 1 d . . . . .
H8G1 H 0.8965 0.2553 0.3039 0.07 Uiso 1 1 calc R U . . .
H8G2 H 0.7744 0.2458 0.3047 0.07 Uiso 1 1 calc R U . . .
H8G3 H 0.8879 0.3204 0.3774 0.07 Uiso 1 1 calc R U . . .
C8H C 0.9865(4) 0.5077(4) 0.1166(3) 0.0340(9) Uani 1 1 d . . . . .
H8H1 H 1.0528 0.4862 0.137 0.041 Uiso 1 1 calc R U . . .
H8H2 H 1.0151 0.5827 0.1135 0.041 Uiso 1 1 calc R U . . .
C8I C 1.0349(5) 0.1908(5) 0.1727(4) 0.0458(12) Uani 1 1 d . . . . .
H8I1 H 1.0283 0.1593 0.2213 0.069 Uiso 1 1 calc R U . . .
H8I2 H 1.1114 0.2437 0.1872 0.069 Uiso 1 1 calc R U . . .
H8I3 H 1.0219 0.1371 0.1287 0.069 Uiso 1 1 calc R U . . .
C5AA C 0.6442(10) 1.0449(5) 0.5863(5) 0.075(3) Uani 1 1 d . . . . .
C4AA C 0.5595(6) 0.9357(4) 0.5430(3) 0.0423(11) Uani 1 1 d . . . . .
H9B H 0.5821 0.9134 0.4982 0.051 Uiso 1 1 calc R U . . .
C3AA C 0.4352(7) 0.9231(5) 0.5063(4) 0.0538(15) Uani 1 1 d . . . . .
H9C1 H 0.4132 0.9293 0.447 0.065 Uiso 0.6 1 calc R U P C 1
H9C2 H 0.4208 0.9767 0.5353 0.065 Uiso 0.6 1 calc R U P C 1
H9C3 H 0.4132 0.9293 0.447 0.065 Uiso 0.4 1 calc R U P D 2
H9C4 H 0.4208 0.9767 0.5353 0.065 Uiso 0.4 1 calc R U P D 2
C2AA C 0.3654(5) 0.8106(5) 0.5183(4) 0.0455(12) Uani 1 1 d . . . . .
H9D1 H 0.3231 0.8142 0.5548 0.055 Uiso 1 1 calc R U . . .
H9D2 H 0.3109 0.7675 0.4647 0.055 Uiso 1 1 calc R U . . .
C1AA C 0.4565(4) 0.7676(4) 0.5579(3) 0.0343(8) Uani 1 1 d . . . . .
H9E1 H 0.4358 0.7218 0.5971 0.041 Uiso 1 1 calc R U . . .
H9E2 H 0.4679 0.7276 0.5155 0.041 Uiso 1 1 calc R U . . .
C5AB C 0.4749(4) 0.0094(4) 0.0776(3) 0.0352(9) Uani 1 1 d . . . . .
C4AB C 0.4803(4) 0.1228(4) 0.0834(3) 0.0366(9) Uani 1 1 d . . . . .
H10B H 0.441 0.1335 0.1208 0.044 Uiso 1 1 calc R U . . .
C3AB C 0.4302(4) 0.1548(4) 0.0021(4) 0.0432(11) Uani 1 1 d . . . . .
H10A H 0.3486 0.1425 -0.0109 0.052 Uiso 1 1 calc R U . . .
H10C H 0.438 0.1167 -0.0433 0.052 Uiso 1 1 calc R U . . .
C2AB C 0.5014(4) 0.2714(4) 0.0159(4) 0.0409(10) Uani 1 1 d . . . . .
H10D H 0.4954 0.2974 -0.0372 0.049 Uiso 1 1 calc R U . . .
H10E H 0.4777 0.3124 0.0491 0.049 Uiso 1 1 calc R U . . .
C1AB C 0.6209(4) 0.2752(4) 0.0624(4) 0.0392(10) Uani 1 1 d . . . . .
H10F H 0.6546 0.2567 0.0241 0.047 Uiso 1 1 calc R U . . .
H10G H 0.671 0.3451 0.0946 0.047 Uiso 1 1 calc R U . . .
N1AA N 0.5618(3) 0.8611(3) 0.6021(2) 0.0319(7) Uani 1 1 d . . . . .
H9A1 H 0.5598 0.8872 0.6499 0.038 Uiso 1 1 calc R U . . .
H9A2 H 0.6254 0.8453 0.6137 0.038 Uiso 1 1 calc R U . . .
N1AB N 0.6039(3) 0.1957(3) 0.1187(3) 0.0353(8) Uani 1 1 d . . . . .
H10H H 0.6208 0.2276 0.1704 0.042 Uiso 1 1 calc R U . . .
H10I H 0.6503 0.1598 0.1217 0.042 Uiso 1 1 calc R U . . .
O1 O 0.4371(3) 0.8001(3) 0.3473(2) 0.0403(8) Uani 1 1 d . . . . .
O2 O 0.2535(3) 0.6635(4) 0.2462(2) 0.0454(9) Uani 1 1 d . . . . .
O3 O 0.4353(3) 0.6243(3) 0.2971(2) 0.0408(8) Uani 1 1 d . . . . .
O4 O 0.6977(3) 0.6064(3) 0.5561(3) 0.0371(7) Uani 1 1 d . . . . .
O5 O 0.7298(3) 0.7885(3) 0.6150(3) 0.0395(8) Uani 1 1 d . . . . .
O6 O 0.7176(3) 0.6474(3) 0.7049(2) 0.0374(7) Uani 1 1 d . . . . .
O7 O 0.5058(4) 0.7711(3) 0.8291(2) 0.0414(8) Uani 1 1 d . . . . .
O8 O 0.3267(4) 0.8148(3) 0.7773(3) 0.0463(9) Uani 1 1 d . . . . .
O9 O 0.4917(4) 0.9019(3) 0.7295(2) 0.0410(8) Uani 1 1 d . . . . .
O1AA O 0.7016(5) 1.0574(4) 0.6600(3) 0.0650(14) Uani 1 1 d . . . . .
O2AA O 0.6486(11) 1.1134(4) 0.5410(4) 0.128(4) Uani 1 1 d . . . . .
O10 O 0.0176(4) 0.7537(4) 0.3667(4) 0.0548(11) Uani 1 1 d . . . . .
O1AB O 0.3775(4) -0.0579(3) 0.0508(4) 0.0563(12) Uani 1 1 d . . . . .
O2AB O 0.5645(4) -0.0044(3) 0.0965(4) 0.0580(12) Uani 1 1 d . . . . .
O11 O 0.1835(4) 0.9150(4) 0.4632(4) 0.0558(11) Uani 1 1 d . . . . .
O12 O 0.0378(4) 0.7956(4) 0.5164(4) 0.0548(12) Uani 1 1 d . . . . .
O13 O 0.7472(4) 0.4345(3) 0.3366(2) 0.0466(9) Uani 1 1 d . . . . .
O14 O 0.5674(4) 0.2869(3) 0.2432(3) 0.0495(10) Uani 1 1 d . . . . .
O15 O 0.5588(4) 0.4614(3) 0.2861(3) 0.0473(10) Uani 1 1 d . . . . .
O16 O 0.2577(4) 0.2742(3) -0.0331(3) 0.0488(9) Uani 1 1 d . . . . .
O17 O 0.2834(3) 0.4562(3) 0.0232(3) 0.0454(9) Uani 1 1 d . . . . .
O18 O 0.2687(3) 0.4166(3) -0.1244(3) 0.0442(9) Uani 1 1 d . . . . .
O19 O 0.5136(3) 0.1767(3) -0.1576(3) 0.0391(7) Uani 1 1 d . . . . .
O20 O 0.4934(3) 0.3150(3) -0.2505(2) 0.0324(6) Uani 1 1 d . . . . .
O21 O 0.6787(3) 0.2811(3) -0.2009(2) 0.0325(6) Uani 1 1 d . . . . .
O22 O 0.9602(3) 0.2989(3) 0.0618(2) 0.0352(7) Uani 1 1 d . . . . .
O23 O 0.8118(3) 0.1848(3) 0.1165(3) 0.0378(7) Uani 1 1 d . . . . .
O24 O 0.9790(3) 0.3434(3) 0.2111(2) 0.0385(8) Uani 1 1 d . . . . .
P1 P 0.38940(12) 0.71686(11) 0.27776(8) 0.0401(3) Uani 1 1 d . . . . .
P2 P 0.06302(13) 0.84659(14) 0.44167(13) 0.0523(4) Uani 1 1 d . . . . .
P3 P 0.46022(14) 0.86089(10) 0.79873(9) 0.0419(3) Uani 1 1 d . . . . .
P4 P 0.75593(9) 0.69638(10) 0.63287(9) 0.0353(3) Uani 1 1 d . . . . .
P5 P 0.61223(14) 0.37578(10) 0.30913(9) 0.0433(3) Uani 1 1 d . . . . .
P6 P 0.23010(11) 0.36586(12) -0.05334(11) 0.0448(3) Uani 1 1 d . . . . .
P7 P 0.54427(10) 0.22603(9) -0.22358(8) 0.0333(2) Uani 1 1 d . . . . .
P8 P 0.93176(9) 0.24927(9) 0.13807(8) 0.0342(2) Uani 1 1 d . . . . .
F1K F 0.8326(8) -0.2096(7) 0.1092(13) 0.121(6) Uani 0.6 1 d . . P E 1
F2K F 0.9387(10) -0.0578(13) 0.175(2) 0.216(17) Uani 0.6 1 d . . P E 1
F3K F 0.797(2) -0.1442(11) 0.2066(9) 0.173(10) Uani 0.6 1 d . . P E 1
C1K C 0.8324(14) -0.1230(11) 0.1452(13) 0.075(4) Uani 0.6 1 d . U P E 1
C2K C 0.7634(9) -0.0748(8) 0.0894(10) 0.062(3) Uani 0.6 1 d . . P E 1
H2K1 H 0.7676 -0.011 0.1196 0.074 Uiso 0.6 1 calc R U P E 1
H2K2 H 0.7922 -0.0555 0.0443 0.074 Uiso 0.6 1 calc R U P E 1
O1K O 0.6501(7) -0.1455(6) 0.0566(9) 0.078(4) Uani 0.6 1 d . . P E 1
H1K H 0.6072 -0.1179 0.0655 0.117 Uiso 0.6 1 calc R U P E 1
F1KB F 0.935(2) -0.067(2) 0.1428(16) 0.096(6) Uiso 0.4 1 d . . P F 2
F2KB F 0.7953(13) -0.2054(12) 0.0603(10) 0.072(3) Uiso 0.4 1 d . . P F 2
F3KB F 0.8072(15) -0.0599(14) 0.0303(11) 0.095(4) Uiso 0.4 1 d . . P F 2
C1KB C 0.8241(15) -0.1162(14) 0.0968(13) 0.053(3) Uiso 0.4 1 d . . P F 2
C2KB C 0.7466(15) -0.1075(14) 0.1424(12) 0.054(3) Uiso 0.4 1 d . . P F 2
H2K3 H 0.7631 -0.1401 0.1925 0.065 Uiso 0.4 1 calc R U P F 2
H2K4 H 0.7645 -0.0332 0.1602 0.065 Uiso 0.4 1 calc R U P F 2
O1KB O 0.6323(15) -0.1537(13) 0.0952(10) 0.061(4) Uiso 0.4 1 d . . P F 2
H1KB H 0.601 -0.1102 0.0936 0.091 Uiso 0.4 1 calc R U P F 2
F1S F -0.3088(14) -0.6634(14) 0.6046(11) 0.101(4) Uiso 0.44 1 d D . P G 1
F2S F -0.1257(12) -0.5260(11) 0.6009(9) 0.078(3) Uiso 0.44 1 d . . P G 1
F3S F -0.1688(11) -0.5265(10) 0.7158(8) 0.072(3) Uiso 0.44 1 d . . P G 1
C1S C -0.190(2) -0.593(2) 0.6454(19) 0.095(7) Uiso 0.44 1 d D . P G 1
F2SA F -0.0789(14) -0.5338(15) 0.7747(6) 0.100(5) Uiso 0.36 1 d G . P G 2
F3SA F -0.0439(9) -0.5120(10) 0.6786(7) 0.065(3) Uiso 0.36 1 d G . P G 2
F1SA F -0.2288(9) -0.5648(18) 0.6623(11) 0.123(7) Uiso 0.36 1 d G . P G 2
C1SA C -0.1361(9) -0.5790(8) 0.6845(7) 0.052(4) Uiso 0.36 1 d G . P G 2
C2S C -0.1403(14) -0.6796(10) 0.6784(10) 0.087(4) Uani 0.8 1 d . . P . .
H2S1 H -0.0602 -0.6509 0.7174 0.105 Uiso 0.8 1 calc R U P G 1
H2S2 H -0.1889 -0.7326 0.7009 0.105 Uiso 0.8 1 calc R U P G 1
O1S O -0.1534(15) -0.7142(11) 0.5921(10) 0.139(5) Uani 0.8 1 d D U P G .
H1S H -0.0901 -0.6889 0.5864 0.209 Uiso 0.8 1 calc R U P . .
F1X F 0.6771(5) -0.0968(4) 0.3012(4) 0.0646(15) Uani 0.75 1 d . . P . .
F2X F 0.8056(4) 0.0565(3) 0.3388(4) 0.0514(12) Uani 0.75 1 d . . P . .
F3X F 0.7473(5) -0.0274(4) 0.4267(4) 0.0548(12) Uani 0.75 1 d . . P . .
C1X C 0.7123(6) -0.0038(6) 0.3508(5) 0.0406(13) Uani 0.75 1 d . . P . .
C2X C 0.6203(7) 0.0369(7) 0.3340(6) 0.0495(16) Uani 0.75 1 d . . P . .
H2X1 H 0.5989 0.052 0.2768 0.059 Uiso 0.75 1 calc R U P . .
H2X2 H 0.5524 -0.0159 0.3393 0.059 Uiso 0.75 1 calc R U P . .
O1X O 0.6565(7) 0.1295(5) 0.3907(4) 0.0560(14) Uani 0.75 1 d . . P . .
H1X H 0.6752 0.1166 0.4392 0.084 Uiso 0.75 1 calc R U P . .
F1Y F 0.1108(12) -0.4018(8) 0.9630(12) 0.132(5) Uani 0.65 1 d . . P H 1
F2Y F 0.0054(5) -0.3322(7) 0.8920(7) 0.076(2) Uani 0.65 1 d . . P H 1
F3Y F 0.1277(9) -0.2674(11) 1.0222(7) 0.109(4) Uani 0.65 1 d . . P H 1
C1Y C 0.1134(9) -0.3169(10) 0.9493(10) 0.070(3) Uani 0.65 1 d . . P H 1
C2Y C 0.2004(7) -0.2523(8) 0.9158(5) 0.0435(18) Uani 0.65 1 d . . P H 1
H2Y1 H 0.184 -0.286 0.8596 0.052 Uiso 0.65 1 calc R U P H 1
H2Y2 H 0.1952 -0.183 0.9116 0.052 Uiso 0.65 1 calc R U P H 1
O1Y O 0.3116(7) -0.2407(6) 0.9672(6) 0.0434(15) Uani 0.65 1 d . . P H 1
H1Y H 0.3414 -0.1848 1.0004 0.065 Uiso 0.65 1 calc R U P H 1
F1YA F 0.1347(14) -0.2221(13) 0.8545(10) 0.076(4) Uiso 0.35 1 d . . P I 2
F2YA F 0.1262(11) -0.3857(10) 0.8374(9) 0.063(3) Uiso 0.35 1 d . . P I 2
F3YA F 0.009(2) -0.363(2) 0.8662(17) 0.100(8) Uiso 0.35 1 d . . P I 2
C1YA C 0.112(2) -0.3183(18) 0.8842(15) 0.061(5) Uiso 0.35 1 d . . P I 2
C2YA C 0.188(2) -0.2999(18) 0.9775(15) 0.060(4) Uiso 0.35 1 d . . P I 2
H96D H 0.1752 -0.2483 1.0095 0.09 Uiso 0.35 1 calc R U P I 2
H96E H 0.1703 -0.3656 1.0002 0.09 Uiso 0.35 1 calc R U P I 2
O1YA O 0.2985(17) -0.2645(14) 0.9822(12) 0.049(5) Uiso 0.35 1 d . . P I 2
H834 H 0.3259 -0.1994 0.9932 0.074 Uiso 0.35 1 calc R U P I 2
F1Z F 0.1684(8) 0.0881(7) 0.3281(7) 0.086(3) Uani 0.6 1 d D . P J 1
F2Z F 0.2875(12) 0.2326(7) 0.3356(9) 0.103(5) Uani 0.6 1 d . . P J 1
F3Z F 0.281(2) 0.1186(18) 0.2528(12) 0.158(7) Uani 0.6 1 d D . P J 1
C1Z C 0.281(9) 0.153(16) 0.333(7) 0.49(10) Uani 0.6 1 d D U P J 1
C2Z C 0.351(2) 0.1091(19) 0.3958(17) 0.099(6) Uani 0.6 1 d . U P J 1
H2Z1 H 0.327 0.0336 0.3782 0.119 Uiso 0.6 1 calc R U P J 1
H2Z2 H 0.4326 0.1427 0.4029 0.119 Uiso 0.6 1 calc R U P J 1
O1Z O 0.3381(11) 0.1256(16) 0.4613(9) 0.113(6) Uani 0.6 1 d . . P J 1
H1Z H 0.269 0.0966 0.4547 0.17 Uiso 0.6 1 calc R U P J 1
F1ZB F 0.322(3) 0.228(3) 0.305(2) 0.141(12) Uiso 0.4 1 d . U P K 2
F2ZB F 0.352(4) 0.196(4) 0.439(3) 0.196(15) Uiso 0.4 1 d . U P K 2
F3ZB F 0.165(4) 0.066(6) 0.288(7) 0.37(5) Uiso 0.4 1 d D U P K 2
C1ZB C 0.276(3) 0.143(3) 0.339(2) 0.087(7) Uiso 0.4 1 d D U P K 2
C2ZB C 0.3582(19) 0.0762(19) 0.3469(16) 0.070(5) Uiso 0.4 1 d D . P K 2
H2Z3 H 0.3372 0.0239 0.3819 0.084 Uiso 0.4 1 calc R U P K 2
H2Z4 H 0.3331 0.0372 0.291 0.084 Uiso 0.4 1 calc R U P K 2
O1ZB O 0.4759(17) 0.1159(15) 0.3755(13) 0.085(5) Uiso 0.4 1 d . . P K 2
H1ZB H 0.5018 0.1297 0.4272 0.128 Uiso 0.4 1 calc R U P K 2
F3W F 0.2197(9) 0.3010(9) 0.5599(7) 0.067(2) Uiso 0.45 1 d . . P . .
F1W F 0.1274(15) 0.1413(14) 0.5066(11) 0.101(4) Uiso 0.45 1 d . . P . .
F2W F 0.1177(11) 0.2731(11) 0.4353(9) 0.080(3) Uiso 0.45 1 d . . P . .
C1W C 0.1186(16) 0.2350(14) 0.5110(12) 0.062(4) Uiso 0.45 1 d . . P . .
O1W O 0.0110(10) 0.3301(9) 0.5326(8) 0.060(2) Uiso 0.45 1 d . . P . .
H1W H 0.071 0.3736 0.5303 0.089 Uiso 0.45 1 calc R U P . .
C2W C 0.0168(15) 0.2295(14) 0.5295(12) 0.062(3) Uiso 0.45 1 d . . P . .
H2W1 H -0.0528 0.1797 0.4862 0.074 Uiso 0.45 1 calc R U P . .
H2W2 H 0.0219 0.2055 0.5832 0.074 Uiso 0.45 1 calc R U P . .
C3I C 0.5091(8) 0.9461(5) 0.8919(4) 0.0574(17) Uani 1 1 d . . . . .
H3I1 H 0.589 0.9572 0.9229 0.086 Uiso 1 1 calc R U . . .
H3I2 H 0.463 0.9158 0.9248 0.086 Uiso 1 1 calc R U . . .
H3I3 H 0.5025 1.0127 0.8797 0.086 Uiso 1 1 calc R U . . .
C1H C 0.4107(7) 0.7450(6) 0.1838(4) 0.0517(14) Uani 1 1 d . . . . .
H1H1 H 0.3923 0.806 0.1685 0.078 Uiso 1 1 calc R U . . .
H1H2 H 0.361 0.6854 0.1399 0.078 Uiso 1 1 calc R U . . .
H1H3 H 0.4904 0.7589 0.1912 0.078 Uiso 1 1 calc R U . . .

loop_
_atom_site_aniso_label
_atom_site_aniso_U_11
_atom_site_aniso_U_22
_atom_site_aniso_U_33
_atom_site_aniso_U_23
_atom_site_aniso_U_13
_atom_site_aniso_U_12
C1A 0.032(2) 0.056(3) 0.038(3) 0.008(2) -0.0028(19) 0.012(2)
C1B 0.034(2) 0.060(3) 0.043(3) 0.008(3) 0.000(2) 0.025(2)
C1C 0.0255(18) 0.051(3) 0.040(3) 0.002(2) -0.0004(17) 0.0141(18)
C1D 0.0274(19) 0.042(2) 0.041(3) -0.001(2) -0.0063(18) 0.0079(17)
C1E 0.0292(18) 0.042(2) 0.034(2) -0.007(2) -0.0030(16) 0.0087(17)
C1F 0.031(2) 0.048(3) 0.032(2) -0.002(2) -0.0040(17) 0.0060(19)
C1G 0.050(3) 0.071(4) 0.042(3) 0.018(3) 0.003(2) 0.027(3)
C1I 0.036(2) 0.040(2) 0.038(3) -0.008(2) 0.0025(19) 0.0054(18)
C2A 0.064(3) 0.049(3) 0.068(4) 0.027(3) 0.046(3) 0.040(3)
C2B 0.048(3) 0.043(2) 0.044(3) 0.013(2) 0.026(2) 0.024(2)
C2C 0.0333(19) 0.038(2) 0.040(3) 0.0145(18) 0.0173(18) 0.0186(17)
C2D 0.0264(17) 0.042(2) 0.052(3) 0.017(2) 0.0158(18) 0.0158(16)
C2E 0.030(2) 0.047(2) 0.056(3) 0.018(2) 0.018(2) 0.0205(19)
C2F 0.037(2) 0.053(3) 0.062(4) 0.018(3) 0.021(2) 0.033(2)
C2G 0.086(5) 0.055(3) 0.076(5) 0.016(3) 0.044(4) 0.049(4)
C2H 0.053(4) 0.096(6) 0.106(7) 0.057(5) 0.033(4) 0.057(4)
C2I 0.030(2) 0.055(3) 0.051(3) 0.014(2) 0.010(2) 0.020(2)
C3A 0.0290(17) 0.0344(18) 0.0235(19) 0.0094(15) 0.0037(15) 0.0070(15)
C3B 0.0228(15) 0.0333(18) 0.032(2) 0.0123(16) 0.0077(14) 0.0091(14)
C3G 0.035(2) 0.051(3) 0.031(2) 0.004(2) 0.0022(18) 0.002(2)
C3E 0.0295(17) 0.0357(19) 0.033(2) 0.0166(17) 0.0126(16) 0.0147(15)
C3F 0.041(2) 0.0322(18) 0.030(2) 0.0095(16) 0.0139(18) 0.0100(17)
C3C 0.0240(16) 0.0276(16) 0.033(2) 0.0110(15) 0.0060(14) 0.0097(13)
C3D 0.0225(15) 0.0286(17) 0.041(2) 0.0125(16) 0.0077(16) 0.0072(13)
C3H 0.039(2) 0.041(2) 0.046(3) 0.022(2) 0.023(2) 0.0200(18)
C4A 0.043(2) 0.0324(18) 0.036(2) 0.0001(17) 0.0183(19) 0.0154(17)
C4B 0.048(2) 0.0343(19) 0.028(2) -0.0008(16) 0.0112(18) 0.0184(18)
C4C 0.044(2) 0.0297(18) 0.033(2) -0.0080(17) 0.0087(19) 0.0097(17)
C4D 0.038(2) 0.0270(17) 0.037(2) 0.0010(16) 0.0064(18) 0.0089(16)
C4E 0.038(2) 0.0245(16) 0.040(2) 0.0028(16) 0.0127(18) 0.0119(15)
C4F 0.0346(19) 0.0312(18) 0.038(2) 0.0010(16) 0.0122(17) 0.0145(16)
C4G 0.052(3) 0.043(2) 0.041(3) 0.004(2) 0.027(2) 0.019(2)
C4H 0.025(2) 0.069(4) 0.075(4) 0.011(3) 0.020(2) 0.014(2)
C4I 0.0305(18) 0.0250(16) 0.050(3) 0.0122(17) 0.0123(18) 0.0106(14)
C5A 0.048(3) 0.036(2) 0.049(3) -0.0007(19) 0.030(2) 0.0130(19)
C5B 0.056(3) 0.035(2) 0.038(3) 0.0023(18) 0.028(2) 0.016(2)
C5C 0.047(2) 0.0296(18) 0.038(3) -0.0007(17) 0.019(2) 0.0138(18)
C5D 0.052(3) 0.0275(17) 0.040(3) 0.0024(17) 0.026(2) 0.0150(17)
C5E 0.045(2) 0.0314(19) 0.054(3) 0.0053(19) 0.028(2) 0.0203(18)
C5F 0.043(2) 0.041(2) 0.050(3) 0.004(2) 0.028(2) 0.0171(19)
C5G 0.059(3) 0.049(3) 0.056(3) 0.002(3) 0.040(3) 0.009(2)
C5H 0.094(5) 0.056(3) 0.054(4) 0.014(3) 0.046(4) 0.031(4)
C5I 0.054(3) 0.0263(18) 0.038(3) -0.0042(17) 0.017(2) 0.0070(18)
C6A 0.0249(17) 0.041(2) 0.036(2) 0.0135(18) 0.0089(16) 0.0130(15)
C6B 0.0224(15) 0.043(2) 0.037(2) 0.0152(18) 0.0103(15) 0.0164(15)
C6C 0.0305(18) 0.0346(18) 0.041(2) 0.0140(17) 0.0166(17) 0.0187(15)
C6D 0.0275(16) 0.0278(16) 0.033(2) 0.0115(15) 0.0115(15) 0.0143(13)
C6E 0.0225(15) 0.0305(16) 0.0286(19) 0.0100(15) 0.0081(14) 0.0115(13)
C6F 0.0212(15) 0.0338(17) 0.0274(19) 0.0066(15) 0.0058(13) 0.0127(14)
C6G 0.0261(19) 0.059(3) 0.044(3) 0.002(2) 0.0024(18) 0.008(2)
C6H 0.035(3) 0.092(5) 0.089(6) 0.015(4) 0.028(3) 0.028(3)
C6I 0.044(2) 0.038(2) 0.046(3) 0.0107(19) 0.021(2) 0.0233(19)
C7A 0.0239(15) 0.0323(17) 0.035(2) 0.0074(16) 0.0110(15) 0.0131(14)
C7B 0.0257(16) 0.0370(18) 0.0243(19) 0.0077(15) 0.0075(14) 0.0161(14)
C7C 0.0240(15) 0.0313(17) 0.034(2) 0.0114(15) 0.0142(15) 0.0111(14)
C7D 0.0228(15) 0.0334(18) 0.034(2) 0.0102(16) 0.0100(15) 0.0109(14)
C7E 0.0227(15) 0.0315(17) 0.032(2) 0.0088(16) 0.0070(15) 0.0081(13)
C7F 0.0221(15) 0.0354(19) 0.037(2) 0.0148(17) 0.0098(15) 0.0125(14)
C7G 0.038(2) 0.036(2) 0.050(3) 0.004(2) 0.011(2) 0.0187(18)
C7H 0.053(3) 0.055(3) 0.036(3) -0.013(2) 0.005(2) 0.018(3)
C7I 0.0227(15) 0.0377(19) 0.0282(19) 0.0127(16) 0.0094(14) 0.0141(14)
C8A 0.042(2) 0.0309(19) 0.026(2) 0.0036(16) 0.0024(17) 0.0051(17)
C8B 0.0302(18) 0.0296(17) 0.028(2) 0.0033(16) 0.0004(15) 0.0031(15)
C8C 0.0294(18) 0.0299(18) 0.029(2) 0.0022(16) -0.0002(16) 0.0026(15)
C8D 0.037(2) 0.0265(17) 0.028(2) 0.0012(15) 0.0055(17) 0.0030(15)
C8E 0.043(2) 0.0270(17) 0.027(2) -0.0020(15) 0.0055(17) 0.0052(16)
C8F 0.047(2) 0.0322(19) 0.025(2) -0.0026(16) 0.0096(18) 0.0054(18)
C8G 0.048(3) 0.040(2) 0.038(3) 0.016(2) 0.003(2) 0.011(2)
C8H 0.0226(16) 0.0331(19) 0.035(2) 0.0073(17) 0.0023(15) 0.0041(14)
C8I 0.038(2) 0.047(3) 0.049(3) 0.017(2) 0.006(2) 0.020(2)
C5AA 0.133(8) 0.036(3) 0.053(4) 0.000(2) 0.059(5) 0.003(3)
C4AA 0.067(3) 0.0326(19) 0.027(2) 0.0041(17) 0.021(2) 0.016(2)
C3AA 0.088(5) 0.056(3) 0.029(3) 0.011(2) 0.013(3) 0.047(3)
C2AA 0.046(3) 0.065(3) 0.034(3) 0.014(2) 0.011(2) 0.034(3)
C1AA 0.0337(19) 0.037(2) 0.029(2) 0.0057(16) 0.0075(16) 0.0127(16)
C5AB 0.036(2) 0.0335(18) 0.030(2) 0.0014(16) 0.0082(16) 0.0098(16)
C4AB 0.0331(18) 0.0338(19) 0.039(2) -0.0058(17) 0.0150(17) 0.0073(15)
C3AB 0.037(2) 0.039(2) 0.045(3) -0.001(2) 0.0040(19) 0.0150(18)
C2AB 0.036(2) 0.041(2) 0.048(3) 0.006(2) 0.013(2) 0.0190(18)
C1AB 0.034(2) 0.039(2) 0.043(3) 0.0063(19) 0.0131(19) 0.0115(17)
N1AA 0.0346(16) 0.0355(16) 0.0253(16) 0.0035(14) 0.0098(13) 0.0138(14)
N1AB 0.0335(16) 0.0339(17) 0.0334(19) -0.0041(15) 0.0111(14) 0.0083(14)
O1 0.0413(17) 0.0442(18) 0.0271(16) -0.0053(14) 0.0067(13) 0.0121(15)
O2 0.0414(18) 0.053(2) 0.0250(16) -0.0017(16) 0.0001(14) 0.0100(16)
O3 0.0481(19) 0.0449(18) 0.0240(16) -0.0037(14) 0.0099(14) 0.0146(16)
O4 0.0307(14) 0.0378(16) 0.049(2) 0.0106(14) 0.0172(14) 0.0171(13)
O5 0.0355(16) 0.0406(17) 0.047(2) 0.0148(15) 0.0198(15) 0.0138(14)
O6 0.0194(12) 0.0462(17) 0.0411(19) 0.0131(15) 0.0053(12) 0.0106(12)
O7 0.057(2) 0.0393(17) 0.0316(18) 0.0107(14) 0.0232(17) 0.0155(16)
O8 0.067(3) 0.0462(19) 0.043(2) 0.0148(17) 0.033(2) 0.0274(19)
O9 0.061(2) 0.0394(17) 0.0346(18) 0.0109(14) 0.0289(17) 0.0214(16)
O1AA 0.075(3) 0.047(2) 0.055(3) -0.009(2) 0.030(2) -0.003(2)
O2AA 0.250(12) 0.033(2) 0.063(4) 0.008(2) 0.070(6) -0.008(4)
O10 0.0365(18) 0.065(3) 0.069(3) 0.021(2) 0.0132(19) 0.0316(19)
O1AB 0.0366(18) 0.0358(18) 0.081(3) -0.002(2) 0.0098(19) 0.0071(15)
O2AB 0.0385(18) 0.0377(18) 0.086(4) 0.011(2) 0.009(2) 0.0135(15)
O11 0.0379(19) 0.068(3) 0.068(3) 0.029(2) 0.0141(19) 0.0311(19)
O12 0.048(2) 0.062(3) 0.076(3) 0.028(2) 0.026(2) 0.040(2)
O13 0.057(2) 0.0428(18) 0.0278(17) -0.0051(15) 0.0134(16) 0.0062(17)
O14 0.055(2) 0.0382(17) 0.053(2) -0.0106(17) 0.0285(19) 0.0065(16)
O15 0.069(3) 0.0401(18) 0.040(2) -0.0007(15) 0.031(2) 0.0180(18)
O16 0.046(2) 0.048(2) 0.060(3) 0.0116(18) 0.0274(19) 0.0181(17)
O17 0.0388(17) 0.0481(19) 0.058(2) 0.0051(17) 0.0291(17) 0.0159(15)
O18 0.0290(15) 0.057(2) 0.057(2) 0.0166(19) 0.0209(16) 0.0231(15)
O19 0.0370(16) 0.0411(17) 0.0391(19) 0.0099(15) 0.0119(14) 0.0160(14)
O20 0.0301(14) 0.0442(16) 0.0211(14) 0.0056(13) 0.0040(11) 0.0168(13)
O21 0.0313(14) 0.0401(15) 0.0274(15) 0.0009(13) 0.0096(12) 0.0161(12)
O22 0.0257(13) 0.0401(16) 0.0385(18) 0.0133(14) 0.0057(12) 0.0160(12)
O23 0.0283(14) 0.0328(14) 0.046(2) 0.0059(14) 0.0095(13) 0.0072(12)
O24 0.0287(14) 0.0390(16) 0.0320(18) 0.0122(14) -0.0053(12) 0.0088(12)
P1 0.0430(6) 0.0426(6) 0.0238(5) -0.0052(5) 0.0054(5) 0.0105(5)
P2 0.0411(7) 0.0624(9) 0.0650(11) 0.0258(8) 0.0160(7) 0.0352(7)
P3 0.0640(8) 0.0382(6) 0.0332(6) 0.0086(5) 0.0296(6) 0.0189(6)
P4 0.0239(4) 0.0379(5) 0.0439(7) 0.0130(5) 0.0126(4) 0.0102(4)
P5 0.0610(8) 0.0351(6) 0.0363(7) 0.0002(5) 0.0270(6) 0.0119(5)
P6 0.0315(5) 0.0506(7) 0.0600(9) 0.0083(6) 0.0251(6) 0.0162(5)
P7 0.0328(5) 0.0370(5) 0.0271(5) 0.0029(4) 0.0062(4) 0.0140(4)
P8 0.0254(4) 0.0334(5) 0.0375(6) 0.0115(4) 0.0036(4) 0.0105(4)
F1K 0.055(4) 0.051(4) 0.277(19) 0.070(7) 0.066(8) 0.034(4)
F2K 0.039(4) 0.078(8) 0.41(4) 0.110(15) -0.048(11) -0.001(4)
F3K 0.24(2) 0.076(7) 0.078(8) 0.013(6) -0.039(10) 0.003(10)
C1K 0.069(6) 0.056(5) 0.084(7) 0.020(5) 0.010(5) 0.021(4)
C2K 0.037(4) 0.040(4) 0.098(10) 0.022(5) 0.010(5) 0.016(3)
O1K 0.040(4) 0.032(3) 0.124(10) -0.021(5) -0.016(5) 0.015(3)
C2S 0.099(9) 0.063(6) 0.096(9) -0.010(6) 0.037(7) 0.026(6)
O1S 0.161(10) 0.097(7) 0.123(9) -0.020(6) 0.024(7) 0.035(7)
F1X 0.070(3) 0.045(2) 0.079(4) 0.001(2) 0.038(3) 0.011(2)
F2X 0.0363(19) 0.040(2) 0.085(4) 0.019(2) 0.032(2) 0.0132(16)
F3X 0.055(3) 0.058(3) 0.057(3) 0.028(2) 0.016(2) 0.029(2)
C1X 0.033(3) 0.042(3) 0.044(4) 0.008(3) 0.015(3) 0.010(2)
C2X 0.043(3) 0.061(4) 0.045(4) 0.020(4) 0.010(3) 0.025(3)
O1X 0.079(4) 0.045(3) 0.055(4) 0.019(3) 0.032(3) 0.029(3)
F1Y 0.120(9) 0.068(5) 0.229(16) 0.054(8) 0.111(10) 0.012(5)
F2Y 0.028(2) 0.070(5) 0.113(7) -0.004(5) 0.027(3) -0.002(3)
F3Y 0.091(6) 0.170(11) 0.083(6) 0.036(7) 0.062(5) 0.038(7)
C1Y 0.040(5) 0.060(6) 0.099(10) -0.001(6) 0.033(6) -0.001(4)
C2Y 0.034(3) 0.057(4) 0.032(3) 0.000(3) 0.014(3) 0.007(3)
O1Y 0.041(3) 0.037(3) 0.053(4) 0.007(3) 0.021(3) 0.012(3)
F1Z 0.080(5) 0.064(4) 0.074(6) 0.022(4) -0.013(4) 0.017(4)
F2Z 0.102(8) 0.055(4) 0.099(8) 0.054(5) -0.009(7) 0.006(5)
F3Z 0.21(2) 0.171(17) 0.127(14) 0.053(13) 0.051(13) 0.124(16)
C1Z 0.49(10) 0.49(10) 0.49(10) 0.080(18) 0.18(4) 0.18(4)
C2Z 0.104(8) 0.087(7) 0.102(8) 0.024(6) 0.027(6) 0.037(6)
O1Z 0.067(7) 0.142(14) 0.079(8) 0.039(9) -0.001(6) 0.001(8)
C3I 0.093(5) 0.048(3) 0.038(3) 0.011(2) 0.038(3) 0.021(3)
C1H 0.068(4) 0.057(3) 0.027(2) 0.003(2) 0.017(2) 0.021(3)

loop_
_atom_type_symbol
_atom_type_description
_atom_type_scat_dispersion_real
_atom_type_scat_dispersion_imag
_atom_type_scat_source
C C 0.003 0.0016 'International Tables Vol C Tables 4.2.6.8 and 6.1.1.4'
H H 0 0 'International Tables Vol C Tables 4.2.6.8 and 6.1.1.4'
N N 0.0059 0.0032 'International Tables Vol C Tables 4.2.6.8 and 6.1.1.4'
O O 0.0105 0.0059 'International Tables Vol C Tables 4.2.6.8 and 6.1.1.4'
F F 0.017 0.01 'International Tables Vol C Tables 4.2.6.8 and 6.1.1.4'
P P 0.1001 0.0923 'International Tables Vol C Tables 4.2.6.8 and 6.1.1.4'

loop_
_geom_angle_atom_site_label_1
_geom_angle_atom_site_label_2
_geom_angle_atom_site_label_3
_geom_angle
C1B C1A C1F 115.7(6)
C1B C1A C1G 121.7(6)
C1F C1A C1G 122.7(6)
C1C C1B C1A 123.0(6)
C1C C1B O10 119.1(6)
C1A C1B O10 117.6(6)
C1D C1C C1B 118.1(6)
C1D C1C C2I 120.2(6)
C1B C1C C2I 121.6(5)
C1C C1D C1E 122.3(6)
C1C C1D H1D 118.9
C1E C1D H1D 118.9
C1F C1E C1D 117.0(5)
C1F C1E C1I 122.1(6)
C1D C1E C1I 120.9(6)
C1E C1F C1A 123.8(6)
C1E C1F O2 118.6(6)
C1A C1F O2 117.2(6)
C1A C1G H1G1 109.5
C1A C1G H1G2 109.5
H1G1 C1G H1G2 109.5
C1A C1G H1G3 109.5
H1G1 C1G H1G3 109.5
H1G2 C1G H1G3 109.5
C1A C1G H1G4 109.5
C1A C1G H1G5 109.5
H1G4 C1G H1G5 109.5
C1A C1G H1G6 109.5
H1G4 C1G H1G6 109.5
H1G5 C1G H1G6 109.5
C1E C1I C4C 112.1(4)
C1E C1I H1I1 109.2
C4C C1I H1I1 109.2
C1E C1I H1I2 109.2
C4C C1I H1I2 109.2
H1I1 C1I H1I2 107.9
C2F C2A C2B 116.0(5)
C2F C2A C2G 123.7(6)
C2B C2A C2G 120.3(7)
C2C C2B C2A 123.1(6)
C2C C2B O8 119.5(5)
C2A C2B O8 117.3(5)
C2D C2C C2B 117.2(5)
C2D C2C C3H 121.8(5)
C2B C2C C3H 121.0(5)
C2C C2D C2E 123.3(5)
C2C C2D H2D 118.4
C2E C2D H2D 118.4
C2D C2E C2F 117.1(6)
C2D C2E C2I 121.0(5)
C2F C2E C2I 121.7(5)
O12 C2F C2E 118.5(6)
O12 C2F C2A 118.2(5)
C2E C2F C2A 123.2(5)
C2A C2G H2G1 109.5
C2A C2G H2G2 109.5
H2G1 C2G H2G2 109.5
C2A C2G H2G3 109.5
H2G1 C2G H2G3 109.5
H2G2 C2G H2G3 109.5
P2 C2H H2H1 109.5
P2 C2H H2H2 109.5
H2H1 C2H H2H2 109.5
P2 C2H H2H3 109.5
H2H1 C2H H2H3 109.5
H2H2 C2H H2H3 109.5
C1C C2I C2E 109.3(4)
C1C C2I H2I1 109.8
C2E C2I H2I1 109.8
C1C C2I H2I2 109.8
C2E C2I H2I2 109.8
H2I1 C2I H2I2 108.3
C3F C3A C3B 115.1(4)
C3F C3A C3G 122.1(5)
C3B C3A C3G 122.8(5)
C3C C3B C3A 123.4(4)
C3C C3B O6 119.4(4)
C3A C3B O6 117.1(4)
C3A C3G H3G1 109.5
C3A C3G H3G2 109.5
H3G1 C3G H3G2 109.5
C3A C3G H3G3 109.5
H3G1 C3G H3G3 109.5
H3G2 C3G H3G3 109.5
C3F C3E C3D 117.1(4)
C3F C3E C3H 122.1(5)
C3D C3E C3H 120.8(4)
C3E C3F C3A 124.5(5)
C3E C3F O7 118.5(4)
C3A C3F O7 116.9(4)
C3D C3C C3B 118.5(4)
C3D C3C C4I 120.3(4)
C3B C3C C4I 121.1(4)
C3C C3D C3E 121.5(4)
C3C C3D H3D 119.3
C3E C3D H3D 119.3
C3E C3H C2C 111.9(4)
C3E C3H H3H1 109.2
C2C C3H H3H1 109.2
C3E C3H H3H2 109.2
C2C C3H H3H2 109.2
H3H1 C3H H3H2 107.9
C4B C4A C4F 116.7(5)
C4B C4A C4G 122.6(5)
C4F C4A C4G 120.7(5)
C4A C4B C4C 123.8(5)
C4A C4B O3 118.2(5)
C4C C4B O3 117.8(5)
C4B C4C C4D 117.7(5)
C4B C4C C1I 122.0(5)
C4D C4C C1I 120.3(5)
C4E C4D C4C 121.7(5)
C4D C4E C4F 117.4(5)
C4D C4E C4I 121.2(4)
C4F C4E C4I 121.3(5)
O4 C4F C4A 118.6(4)
O4 C4F C4E 118.6(5)
C4A C4F C4E 122.6(5)
C4A C4G H4G1 109.5
C4A C4G H4G2 109.5
H4G1 C4G H4G2 109.5
C4A C4G H4G3 109.5
H4G1 C4G H4G3 109.5
H4G2 C4G H4G3 109.5
P4 C4H H4H1 109.5
P4 C4H H4H2 109.5
H4H1 C4H H4H2 109.5
P4 C4H H4H3 109.5
H4H1 C4H H4H3 109.5
H4H2 C4H H4H3 109.5
C4E C4I C3C 109.6(4)
C4E C4I H4I1 109.8
C3C C4I H4I1 109.8
C4E C4I H4I2 109.8
C3C C4I H4I2 109.8
H4I1 C4I H4I2 108.2
C5F C5A C5B 116.4(5)
C5F C5A C5G 122.0(6)
C5B C5A C5G 121.6(6)
C5C C5B O15 118.6(5)
C5C C5B C5A 122.1(5)
O15 C5B C5A 119.1(5)
C5D C5C C5B 118.3(5)
C5D C5C C5I 120.0(5)
C5B C5C C5I 121.7(5)
C5E C5D C5C 122.2(5)
C5E C5D H5D 118.9
C5C C5D H5D 118.9
C5D C5E C5F 116.8(6)
C5D C5E C6I 120.4(5)
C5F C5E C6I 122.6(5)
C5A C5F C5E 124.2(6)
C5A C5F O17 117.7(5)
C5E C5F O17 117.9(6)
C5A C5G H5G1 109.5
C5A C5G H5G2 109.5
H5G1 C5G H5G2 109.5
C5A C5G H5G3 109.5
H5G1 C5G H5G3 109.5
H5G2 C5G H5G3 109.5
P5 C5H H5H1 109.5
P5 C5H H5H2 109.5
H5H1 C5H H5H2 109.5
P5 C5H H5H3 109.5
H5H1 C5H H5H3 109.5
H5H2 C5H H5H3 109.5
C5C C5I C8E 112.6(4)
C5C C5I H5I1 109.1
C8E C5I H5I1 109.1
C5C C5I H5I2 109.1
C8E C5I H5I2 109.1
H5I1 C5I H5I2 107.8
C6B C6A C6F 116.0(4)
C6B C6A C6G 122.1(4)
C6F C6A C6G 121.9(5)
C6A C6B C6C 123.8(4)
C6A C6B O18 117.8(4)
C6C C6B O18 118.2(4)
C6B C6C C6D 117.3(4)
C6B C6C C6I 121.7(4)
C6D C6C C6I 121.0(4)
C6E C6D C6C 122.4(4)
C6E C6D H6D 118.8
C6C C6D H6D 118.8
C6D C6E C6F 117.3(4)
C6D C6E C7I 121.7(4)
C6F C6E C7I 121.0(4)
O20 C6F C6A 117.9(4)
O20 C6F C6E 118.6(3)
C6A C6F C6E 123.2(4)
C6A C6G H6G1 109.5
C6A C6G H6G2 109.5
H6G1 C6G H6G2 109.5
C6A C6G H6G3 109.5
H6G1 C6G H6G3 109.5
H6G2 C6G H6G3 109.5
P6 C6H H6H1 109.5
P6 C6H H6H2 109.5
H6H1 C6H H6H2 109.5
P6 C6H H6H3 109.5
H6H1 C6H H6H3 109.5
H6H2 C6H H6H3 109.5
C5E C6I C6C 109.7(4)
C5E C6I H6I1 109.7
C6C C6I H6I1 109.7
C5E C6I H6I2 109.7
C6C C6I H6I2 109.7
H6I1 C6I H6I2 108.2
C7F C7A C7B 115.8(4)
C7F C7A C7G 122.7(4)
C7B C7A C7G 121.5(4)
C7A C7B C7C 123.5(4)
C7A C7B O21 117.9(4)
C7C C7B O21 118.5(4)
C7D C7C C7B 117.7(4)
C7D C7C C7I 120.2(4)
C7B C7C C7I 122.1(4)
C7C C7D C7E 121.7(4)
C7C C7D H7D 119.1
C7E C7D H7D 119.1
C7F C7E C7D 117.6(4)
C7F C7E C8H 122.9(4)
C7D C7E C8H 119.3(4)
C7E C7F C7A 123.8(4)
C7E C7F O22 118.0(4)
C7A C7F O22 118.0(4)
C7A C7G H7G1 109.5
C7A C7G H7G2 109.5
H7G1 C7G H7G2 109.5
C7A C7G H7G3 109.5
H7G1 C7G H7G3 109.5
H7G2 C7G H7G3 109.5
P7 C7H H7H1 109.5
P7 C7H H7H2 109.5
H7H1 C7H H7H2 109.5
P7 C7H H7H3 109.5
H7H1 C7H H7H3 109.5
H7H2 C7H H7H3 109.5
C6E C7I C7C 111.8(3)
C6E C7I H7I1 109.2
C7C C7I H7I1 109.2
C6E C7I H7I2 109.2
C7C C7I H7I2 109.2
H7I1 C7I H7I2 107.9
C8B C8A C8F 116.2(5)
C8B C8A C8G 122.7(6)
C8F C8A C8G 121.1(5)
C8A C8B C8C 123.7(5)
C8A C8B O24 117.7(5)
C8C C8B O24 118.4(5)
C8D C8C C8B 117.7(5)
C8D C8C C8H 120.9(5)
C8B C8C C8H 121.3(5)
C8C C8D C8E 122.4(5)
C8C C8D H8D 118.8
C8E C8D H8D 118.8
C8F C8E C8D 116.6(5)
C8F C8E C5I 122.3(5)
C8D C8E C5I 121.1(5)
O13 C8F C8A 119.1(5)
O13 C8F C8E 117.3(5)
C8A C8F C8E 123.4(5)
C8A C8G H8G1 109.5
C8A C8G H8G2 109.5
H8G1 C8G H8G2 109.5
C8A C8G H8G3 109.5
H8G1 C8G H8G3 109.5
H8G2 C8G H8G3 109.5
C8C C8H C7E 110.2(3)
C8C C8H H8H1 109.6
C7E C8H H8H1 109.6
C8C C8H H8H2 109.6
C7E C8H H8H2 109.6
H8H1 C8H H8H2 108.1
P8 C8I H8I1 109.5
P8 C8I H8I2 109.5
H8I1 C8I H8I2 109.5
P8 C8I H8I3 109.5
H8I1 C8I H8I3 109.5
H8I2 C8I H8I3 109.5
O1AA C5AA O2AA 126.3(7)
O1AA C5AA C4AA 118.6(6)
O2AA C5AA C4AA 115.1(7)
N1AA C4AA C3AA 104.1(5)
N1AA C4AA C5AA 110.5(5)
C3AA C4AA C5AA 116.1(6)
N1AA C4AA H9B 108.6
C3AA C4AA H9B 108.6
C5AA C4AA H9B 108.6
C4AA C3AA C2AA 105.6(5)
C4AA C3AA H9C1 110.6
C2AA C3AA H9C1 110.6
C4AA C3AA H9C2 110.6
C2AA C3AA H9C2 110.6
H9C1 C3AA H9C2 108.7
C4AA C3AA H9C3 110.6
C2AA C3AA H9C3 110.6
C4AA C3AA H9C4 110.6
C2AA C3AA H9C4 110.6
H9C3 C3AA H9C4 108.7
C1AA C2AA C3AA 103.5(5)
C1AA C2AA H9D1 111.1
C3AA C2AA H9D1 111.1
C1AA C2AA H9D2 111.1
C3AA C2AA H9D2 111.1
H9D1 C2AA H9D2 109
N1AA C1AA C2AA 104.8(4)
N1AA C1AA H9E1 110.8
C2AA C1AA H9E1 110.8
N1AA C1AA H9E2 110.8
C2AA C1AA H9E2 110.8
H9E1 C1AA H9E2 108.9
O2AB C5AB O1AB 127.2(5)
O2AB C5AB C4AB 117.7(4)
O1AB C5AB C4AB 115.0(5)
C3AB C4AB N1AB 105.3(4)
C3AB C4AB C5AB 114.9(4)
N1AB C4AB C5AB 109.1(4)
C3AB C4AB H10B 109.1
N1AB C4AB H10B 109.1
C5AB C4AB H10B 109.1
C4AB C3AB C2AB 103.3(4)
C4AB C3AB H10A 111.1
C2AB C3AB H10A 111.1
C4AB C3AB H10C 111.1
C2AB C3AB H10C 111.1
H10A C3AB H10C 109.1
C1AB C2AB C3AB 102.0(4)
C1AB C2AB H10D 111.4
C3AB C2AB H10D 111.4
C1AB C2AB H10E 111.4
C3AB C2AB H10E 111.4
H10D C2AB H10E 109.2
N1AB C1AB C2AB 103.7(4)
N1AB C1AB H10F 111
C2AB C1AB H10F 111
N1AB C1AB H10G 111
C2AB C1AB H10G 111
H10F C1AB H10G 109
C4AA N1AA C1AA 103.9(4)
C4AA N1AA H9A1 111
C1AA N1AA H9A1 111
C4AA N1AA H9A2 111
C1AA N1AA H9A2 111
H9A1 N1AA H9A2 109
C1AB N1AB C4AB 107.8(4)
C1AB N1AB H10H 110.2
C4AB N1AB H10H 110.2
C1AB N1AB H10I 110.2
C4AB N1AB H10I 110.2
H10H N1AB H10I 108.5
C1F O2 P1 121.3(3)
C4B O3 P1 122.7(3)
C4F O4 P4 122.3(3)
C3B O6 P4 122.0(3)
C3F O7 P3 120.4(3)
C2B O8 P3 122.8(3)
C1B O10 P2 122.6(4)
C2F O12 P2 124.0(4)
C8F O13 P5 121.8(3)
C5B O15 P5 122.9(3)
C5F O17 P6 122.6(3)
C6B O18 P6 123.6(4)
C6F O20 P7 120.9(3)
C7B O21 P7 121.9(3)
C7F O22 P8 122.2(3)
C8B O24 P8 122.3(3)
O1 P1 O2 113.3(2)
O1 P1 O3 113.5(2)
O2 P1 O3 105.6(2)
O1 P1 C1H 119.3(3)
O2 P1 C1H 101.3(3)
O3 P1 C1H 102.2(3)
O11 P2 O12 113.2(3)
O11 P2 O10 114.1(3)
O12 P2 O10 106.8(3)
O11 P2 C2H 117.1(4)
O12 P2 C2H 101.9(4)
O10 P2 C2H 102.2(4)
O9 P3 O8 113.0(3)
O9 P3 O7 112.9(2)
O8 P3 O7 106.7(2)
O9 P3 C3I 118.7(3)
O8 P3 C3I 102.1(3)
O7 P3 C3I 102.0(3)
O5 P4 O4 113.4(2)
O5 P4 O6 113.0(2)
O4 P4 O6 106.2(2)
O5 P4 C4H 116.5(3)
O4 P4 C4H 103.4(3)
O6 P4 C4H 103.1(3)
O14 P5 O15 114.4(3)
O14 P5 O13 112.2(2)
O15 P5 O13 106.0(3)
O14 P5 C5H 119.0(3)
O15 P5 C5H 102.4(3)
O13 P5 C5H 101.2(4)
O16 P6 O17 113.4(3)
O16 P6 O18 114.7(2)
O17 P6 O18 106.2(2)
O16 P6 C6H 117.8(4)
O17 P6 C6H 101.6(4)
O18 P6 C6H 101.5(4)
O19 P7 O21 113.7(2)
O19 P7 O20 113.8(2)
O21 P7 O20 105.23(19)
O19 P7 C7H 118.7(3)
O21 P7 C7H 102.0(3)
O20 P7 C7H 101.7(3)
O23 P8 O24 114.3(2)
O23 P8 O22 113.2(2)
O24 P8 O22 106.3(2)
O23 P8 C8I 118.6(3)
O24 P8 C8I 101.3(3)
O22 P8 C8I 101.4(3)
F3K C1K F2K 108(2)
F3K C1K F1K 109.1(15)
F2K C1K F1K 106.4(19)
F3K C1K C2K 109.8(18)
F2K C1K C2K 109.0(13)
F1K C1K C2K 113.9(17)
O1K C2K C1K 108.7(10)
O1K C2K H2K1 109.9
C1K C2K H2K1 109.9
O1K C2K H2K2 109.9
C1K C2K H2K2 109.9
H2K1 C2K H2K2 108.3
C2K O1K H1K 109.5
F2KB C1KB F1KB 117(2)
F2KB C1KB F3KB 101.9(17)
F1KB C1KB F3KB 103.1(19)
F2KB C1KB C2KB 113.3(15)
F1KB C1KB C2KB 112.1(18)
F3KB C1KB C2KB 107.7(16)
O1KB C2KB C1KB 113.3(15)
O1KB C2KB H2K3 108.9
C1KB C2KB H2K3 108.9
O1KB C2KB H2K4 108.9
C1KB C2KB H2K4 108.9
H2K3 C2KB H2K4 107.7
C2KB O1KB H1KB 109.5
F3S C1S F1S 115(2)
F3S C1S F2S 103.8(18)
F1S C1S F2S 122(2)
F3S C1S C2S 106(2)
F1S C1S C2S 96.7(18)
F2S C1S C2S 112.1(19)
F1SA C1SA F3SA 122.1
F1SA C1SA C2S 118.0(13)
F3SA C1SA C2S 113.4(12)
F1SA C1SA F2SA 104.7
F3SA C1SA F2SA 84
C2S C1SA F2SA 106.4(14)
C1SA C2S O1S 108.3(14)
O1S C2S C1S 88.9(15)
O1S C2S H2S1 113.8
C1S C2S H2S1 113.9
O1S C2S H2S2 113.8
C1S C2S H2S2 113.8
H2S1 C2S H2S2 111.1
C2S O1S H1S 109.5
F2X C1X F3X 106.6(6)
F2X C1X F1X 105.0(6)
F3X C1X F1X 102.6(7)
F2X C1X C2X 115.6(7)
F3X C1X C2X 114.5(7)
F1X C1X C2X 111.4(7)
O1X C2X C1X 110.2(7)
O1X C2X H2X1 109.6
C1X C2X H2X1 109.6
O1X C2X H2X2 109.6
C1X C2X H2X2 109.6
H2X1 C2X H2X2 108.1
C2X O1X H1X 109.5
F1Y C1Y F3Y 103.9(16)
F1Y C1Y F2Y 105.6(11)
F3Y C1Y F2Y 109.8(11)
F1Y C1Y C2Y 119.3(12)
F3Y C1Y C2Y 110.3(9)
F2Y C1Y C2Y 107.7(12)
O1Y C2Y C1Y 111.0(10)
O1Y C2Y H2Y1 109.4
C1Y C2Y H2Y1 109.4
O1Y C2Y H2Y2 109.4
C1Y C2Y H2Y2 109.4
H2Y1 C2Y H2Y2 108
C2Y O1Y H1Y 109.5
F3YA C1YA F2YA 97(2)
F3YA C1YA F1YA 110(2)
F2YA C1YA F1YA 109.5(19)
F3YA C1YA C2YA 117(2)
F2YA C1YA C2YA 114(2)
F1YA C1YA C2YA 109.1(18)
O1YA C2YA C1YA 107.0(19)
O1YA C2YA H96D 110.3
C1YA C2YA H96D 110.3
O1YA C2YA H96E 110.3
C1YA C2YA H96E 110.3
H96D C2YA H96E 108.6
C2YA O1YA H834 109.5
F2Z C1Z F1Z 109(10)
F2Z C1Z F3Z 108(10)
F1Z C1Z F3Z 102(3)
F2Z C1Z C2Z 127(5)
F1Z C1Z C2Z 101(10)
F3Z C1Z C2Z 108(10)
O1Z C2Z C1Z 107(3)
O1Z C2Z H2Z1 110.2
C1Z C2Z H2Z1 110.2
O1Z C2Z H2Z2 110.2
C1Z C2Z H2Z2 110.2
H2Z1 C2Z H2Z2 108.5
C2Z O1Z H1Z 109.5
F1ZB C1ZB F3ZB 117(6)
F1ZB C1ZB C2ZB 105(2)
F3ZB C1ZB C2ZB 101(4)
F1ZB C1ZB F2ZB 97(3)
F3ZB C1ZB F2ZB 140(6)
C2ZB C1ZB F2ZB 88(2)
O1ZB C2ZB C1ZB 126(2)
O1ZB C2ZB H2Z3 105.7
C1ZB C2ZB H2Z3 105.7
O1ZB C2ZB H2Z4 105.7
C1ZB C2ZB H2Z4 105.8
H2Z3 C2ZB H2Z4 106.2
C2ZB O1ZB H1ZB 109.5
F3W C1W F1W 106.3(16)
F3W C1W F2W 98.3(14)
F1W C1W F2W 108.6(15)
F3W C1W C2W 119.1(16)
F1W C1W C2W 111.1(15)
F2W C1W C2W 112.4(16)
C2W O1W H1W 109.5
O1W C2W C1W 108.7(14)
O1W C2W H2W1 109.9
C1W C2W H2W1 109.9
O1W C2W H2W2 109.9
C1W C2W H2W2 109.9
H2W1 C2W H2W2 108.3
P3 C3I H3I1 109.5
P3 C3I H3I2 109.5
H3I1 C3I H3I2 109.5
P3 C3I H3I3 109.5
H3I1 C3I H3I3 109.5
H3I2 C3I H3I3 109.5
P1 C1H H1H1 109.5
P1 C1H H1H2 109.5
H1H1 C1H H1H2 109.5
P1 C1H H1H3 109.5
H1H1 C1H H1H3 109.5
H1H2 C1H H1H3 109.5

loop_
_geom_bond_atom_site_label_1
_geom_bond_atom_site_label_2
_geom_bond_distance
C1A C1B 1.394(10)
C1A C1F 1.395(9)
C1A C1G 1.509(10)
C1B C1C 1.392(9)
C1B O10 1.406(7)
C1C C1D 1.369(8)
C1C C2I 1.508(9)
C1D C1E 1.397(9)
C1D H1D 0.95
C1E C1F 1.382(9)
C1E C1I 1.500(8)
C1F O2 1.400(8)
C1G H1G1 0.98
C1G H1G2 0.98
C1G H1G3 0.98
C1G H1G4 0.98
C1G H1G5 0.98
C1G H1G6 0.98
C1I C4C 1.514(7)
C1I H1I1 0.99
C1I H1I2 0.99
C2A C2F 1.399(10)
C2A C2B 1.418(8)
C2A C2G 1.505(9)
C2B C2C 1.390(7)
C2B O8 1.419(8)
C2C C2D 1.387(8)
C2C C3H 1.520(7)
C2D C2E 1.392(8)
C2D H2D 0.95
C2E C2F 1.398(8)
C2E C2I 1.518(9)
C2F O12 1.398(7)
C2G H2G1 0.98
C2G H2G2 0.98
C2G H2G3 0.98
C2H P2 1.774(6)
C2H H2H1 0.98
C2H H2H2 0.98
C2H H2H3 0.98
C2I H2I1 0.99
C2I H2I2 0.99
C3A C3F 1.396(7)
C3A C3B 1.401(7)
C3A C3G 1.497(6)
C3B C3C 1.385(6)
C3B O6 1.401(5)
C3G H3G1 0.98
C3G H3G2 0.98
C3G H3G3 0.98
C3E C3F 1.385(7)
C3E C3D 1.403(7)
C3E C3H 1.513(6)
C3F O7 1.402(6)
C3C C3D 1.383(6)
C3C C4I 1.522(7)
C3D H3D 0.95
C3H H3H1 0.99
C3H H3H2 0.99
C4A C4B 1.370(7)
C4A C4F 1.400(8)
C4A C4G 1.496(7)
C4B C4C 1.382(7)
C4B O3 1.410(7)
C4C C4D 1.398(8)
C4D C4E 1.391(7)
C4E C4F 1.401(7)
C4E C4I 1.510(8)
C4F O4 1.394(6)
C4G H4G1 0.98
C4G H4G2 0.98
C4G H4G3 0.98
C4H P4 1.779(6)
C4H H4H1 0.98
C4H H4H2 0.98
C4H H4H3 0.98
C4I H4I1 0.99
C4I H4I2 0.99
C5A C5F 1.372(9)
C5A C5B 1.407(9)
C5A C5G 1.507(7)
C5B C5C 1.398(7)
C5B O15 1.405(7)
C5C C5D 1.390(8)
C5C C5I 1.494(8)
C5D C5E 1.384(8)
C5D H5D 0.95
C5E C5F 1.408(7)
C5E C6I 1.488(8)
C5F O17 1.423(7)
C5G H5G1 0.98
C5G H5G2 0.98
C5G H5G3 0.98
C5H P5 1.768(7)
C5H H5H1 0.98
C5H H5H2 0.98
C5H H5H3 0.98
C5I C8E 1.515(8)
C5I H5I1 0.99
C5I H5I2 0.99
C6A C6B 1.386(7)
C6A C6F 1.402(5)
C6A C6G 1.492(7)
C6B C6C 1.394(7)
C6B O18 1.407(5)
C6C C6D 1.395(5)
C6C C6I 1.511(7)
C6D C6E 1.386(6)
C6D H6D 0.95
C6E C6F 1.402(5)
C6E C7I 1.511(5)
C6F O20 1.397(5)
C6G H6G1 0.98
C6G H6G2 0.98
C6G H6G3 0.98
C6H P6 1.768(7)
C6H H6H1 0.98
C6H H6H2 0.98
C6H H6H3 0.98
C6I H6I1 0.99
C6I H6I2 0.99
C7A C7F 1.392(6)
C7A C7B 1.394(6)
C7A C7G 1.504(6)
C7B C7C 1.397(6)
C7B O21 1.405(5)
C7C C7D 1.387(6)
C7C C7I 1.511(6)
C7D C7E 1.399(6)
C7D H7D 0.95
C7E C7F 1.387(6)
C7E C8H 1.523(6)
C7F O22 1.416(6)
C7G H7G1 0.98
C7G H7G2 0.98
C7G H7G3 0.98
C7H P7 1.761(6)
C7H H7H1 0.98
C7H H7H2 0.98
C7H H7H3 0.98
C7I H7I1 0.99
C7I H7I2 0.99
C8A C8B 1.386(7)
C8A C8F 1.397(8)
C8A C8G 1.503(8)
C8B C8C 1.388(7)
C8B O24 1.411(7)
C8C C8D 1.385(7)
C8C C8H 1.505(7)
C8D C8E 1.404(7)
C8D H8D 0.95
C8E C8F 1.403(7)
C8F O13 1.390(6)
C8G H8G1 0.98
C8G H8G2 0.98
C8G H8G3 0.98
C8H H8H1 0.99
C8H H8H2 0.99
C8I P8 1.779(6)
C8I H8I1 0.98
C8I H8I2 0.98
C8I H8I3 0.98
C5AA O1AA 1.229(11)
C5AA O2AA 1.252(10)
C5AA C4AA 1.532(8)
C4AA N1AA 1.483(7)
C4AA C3AA 1.517(10)
C4AA H9B 1
C3AA C2AA 1.587(10)
C3AA H9C1 0.99
C3AA H9C2 0.99
C3AA H9C3 0.99
C3AA H9C4 0.99
C2AA C1AA 1.509(7)
C2AA H9D1 0.99
C2AA H9D2 0.99
C1AA N1AA 1.497(6)
C1AA H9E1 0.99
C1AA H9E2 0.99
C5AB O2AB 1.217(7)
C5AB O1AB 1.239(6)
C5AB C4AB 1.549(7)
C4AB C3AB 1.503(8)
C4AB N1AB 1.514(6)
C4AB H10B 1
C3AB C2AB 1.538(8)
C3AB H10A 0.99
C3AB H10C 0.99
C2AB C1AB 1.517(7)
C2AB H10D 0.99
C2AB H10E 0.99
C1AB N1AB 1.507(7)
C1AB H10F 0.99
C1AB H10G 0.99
N1AA H9A1 0.91
N1AA H9A2 0.91
N1AB H10H 0.91
N1AB H10I 0.91
O1 P1 1.451(4)
O2 P1 1.600(4)
O3 P1 1.601(5)
O4 P4 1.580(4)
O5 P4 1.452(4)
O6 P4 1.594(4)
O7 P3 1.595(5)
O8 P3 1.585(5)
O9 P3 1.473(4)
O10 P2 1.603(6)
O11 P2 1.478(5)
O12 P2 1.580(6)
O13 P5 1.602(5)
O14 P5 1.467(4)
O15 P5 1.580(5)
O16 P6 1.461(5)
O17 P6 1.586(5)
O18 P6 1.589(5)
O19 P7 1.458(4)
O20 P7 1.613(4)
O21 P7 1.599(3)
O22 P8 1.610(4)
O23 P8 1.458(3)
O24 P8 1.589(4)
P1 C1H 1.784(6)
P3 C3I 1.763(6)
F1K C1K 1.34(2)
F2K C1K 1.313(19)
F3K C1K 1.31(3)
C1K C2K 1.45(2)
C2K O1K 1.405(13)
C2K H2K1 0.99
C2K H2K2 0.99
O1K H1K 0.84
F1KB C1KB 1.34(3)
F2KB C1KB 1.24(2)
F3KB C1KB 1.41(3)
C1KB C2KB 1.53(2)
C2KB O1KB 1.38(2)
C2KB H2K3 0.99
C2KB H2K4 0.99
O1KB H1KB 0.84
F1S C1S 1.46(2)
F2S C1S 1.47(3)
F3S C1S 1.40(3)
C1S C2S 1.60(3)
F2SA C1SA 1.5029
F3SA C1SA 1.3086
F1SA C1SA 1.2579
C1SA C2S 1.377(17)
C2S O1S 1.50(2)
C2S H2S1 0.99
C2S H2S2 0.99
O1S H1S 0.84
F1X C1X 1.372(9)
F2X C1X 1.333(7)
F3X C1X 1.338(10)
C1X C2X 1.472(11)
C2X O1X 1.429(11)
C2X H2X1 0.99
C2X H2X2 0.99
O1X H1X 0.84
F1Y C1Y 1.200(18)
F2Y C1Y 1.398(16)
F3Y C1Y 1.347(18)
C1Y C2Y 1.510(14)
C2Y O1Y 1.410(12)
C2Y H2Y1 0.99
C2Y H2Y2 0.99
O1Y H1Y 0.84
F1YA C1YA 1.42(3)
F2YA C1YA 1.32(3)
F3YA C1YA 1.22(3)
C1YA C2YA 1.56(4)
C2YA O1YA 1.36(3)
C2YA H96D 0.99
C2YA H96E 0.99
O1YA H834 0.84
F1Z C1Z 1.44(3)
F2Z C1Z 1.1(3)
F3Z C1Z 1.46(3)
C1Z C2Z 1.5(3)
C2Z O1Z 1.24(3)
C2Z H2Z1 0.99
C2Z H2Z2 0.99
O1Z H1Z 0.84
F1ZB C1ZB 1.38(5)
F2ZB C1ZB 1.68(6)
F3ZB C1ZB 1.46(3)
C1ZB C2ZB 1.64(4)
C2ZB O1ZB 1.38(3)
C2ZB H2Z3 0.99
C2ZB H2Z4 0.99
O1ZB H1ZB 0.84
F3W C1W 1.32(2)
F1W C1W 1.35(2)
F2W C1W 1.43(2)
C1W C2W 1.48(2)
O1W C2W 1.42(2)
O1W H1W 0.84
C2W H2W1 0.99
C2W H2W2 0.99
C3I H3I1 0.98
C3I H3I2 0.98
C3I H3I3 0.98
C1H H1H1 0.98
C1H H1H2 0.98
C1H H1H3 0.98
